data_3000045
loop_
_publ_author_name
'Stephanie Hurst'

_publ_section_title
;
 
;
_journal_name_full 'To be published in Tetrahedron Letters'
_chemical_formula_sum 'C48 H42 B2 F8 Fe P2'
_symmetry_space_group_name_Hall '-P 1'
_symmetry_space_group_name_H-M 'P -1'
_cell_angle_alpha 111.541(2)
_cell_angle_beta 106.715(2)
_cell_angle_gamma 92.889(2)
_cell_length_a 8.0308(6)
_cell_length_b 10.9214(8)
_cell_length_c 13.6971(10)
_cell_measurement_temperature 150
_cell_volume 1053.68(14)
_diffrn_ambient_temperature 150
_diffrn_radiation_wavelength 0.7749
_refine_ls_goodness_of_fit_ref 1.037
_refine_ls_R_factor_all 0.0431
_refine_ls_R_factor_gt 0.0334
_refine_ls_wR_factor_gt 0.0794
_refine_ls_wR_factor_ref 0.0838
_cod_database_code 3000045
_cod_hold_until_date 2015-10-11

loop_
_atom_site_label
_atom_site_fract_x
_atom_site_fract_y
_atom_site_fract_z
? ? ? ?
